data_1559230
loop_
_publ_author_name
'Vogt, Carmen'
'Berg, Jan-Eric'
'Wahlberg, Inger'

_publ_section_title
;
 Tobacco Chemistry. 74. Four New Epoxycembranoids from Tobacco
;
_journal_name_full 'Acta Chemica Scandinavica'
_journal_page_first 789
_journal_page_last 795
_journal_paper_doi 10.3891/acta.chem.scand.46-0789
_journal_volume 46
_journal_year 1992
_chemical_formula_sum 'C20 H32 O3'
_chemical_formula_weight 320.47
_chemical_name_common
;
(1S,2E,4S,6R,7E,10R,11R)-10,11-epoxy-2,7,12(20)-cembratriene-4,6-diol
;
_space_group_IT_number 4
_space_group_name_Hall 'P 2yb'
_space_group_name_H-M_alt 'P 1 21 1'
_symmetry_cell_setting monoclinic
_symmetry_Int_Tables_number 4
_symmetry_space_group_name_Hall 'P 2yb'
_symmetry_space_group_name_H-M 'P 1 21 1'
_cell_angle_alpha 90.
_cell_angle_beta 92.49(1)
_cell_angle_gamma 90.
_cell_formula_units_Z 2
_cell_length_a 9.5589(13)
_cell_length_b 9.8191(12)
_cell_length_c 10.5891(15)
_cell_volume 993.0(2)
_diffrn_ambient_temperature 293
_diffrn_radiation_probe x-ray
_diffrn_radiation_type MoK\a
_diffrn_radiation_wavelength 0.71069
_exptl_absorpt_coefficient_mu 0.065
_exptl_crystal_density_diffrn 1.07
_exptl_crystal_F_000 352
_refine_ls_number_parameters 226
_refine_ls_number_reflns 1365
_refine_ls_R_factor_gt 0.058
_refine_ls_wR_factor_gt 0.080
_refine_ls_wR_factor_ref 0.085
_cod_data_source_file Acta-Chem-Scand-1992-46-789.cif
_cod_data_source_block 1
_cod_original_cell_volume 992.95(20)
_cod_original_sg_symbol_H-M 'P 21'
_cod_database_code 1559230

loop_
_space_group_symop_id
_space_group_symop_operation_xyz
1 x,y,z
2 -x,1/2+y,-z

loop_
_atom_site_label
_atom_site_type_symbol
_atom_site_thermal_displace_type
_atom_site_fract_x
_atom_site_fract_y
_atom_site_fract_z
_atom_site_occupancy
_atom_site_U_iso_or_equiv
_atom_site_calc_flag
_atom_site_refinement_flags
_atom_site_disorder_assembly
_atom_site_disorder_group
O1 O Uiso 0.4461(4) 0.1279(6) 0.9761(3) 1.000 0.0549(10) . . . .
O2 O Uiso 0.3959(4) 0.3934(7) 0.9774(3) 1.000 0.0641(11) . . . .
O3 O Uiso 0.6581(5) 0.6812(7) 0.5215(4) 1.000 0.0862(14) . . . .
C1 C Uiso 0.8056(4) 0.2078(7) 0.7532(4) 1.000 0.0552(14) . . . .
C2 C Uiso 0.6736(4) 0.1835(7) 0.8249(4) 1.000 0.0535(14) . . . .
C3 C Uiso 0.5453(4) 0.1785(7) 0.7734(4) 1.000 0.0468(11) . . . .
C4 C Uiso 0.4144(4) 0.14200 0.8415(4) 1.000 0.0483(12) . . . .
C5 C Uiso 0.2936(4) 0.2421(7) 0.8212(4) 1.000 0.0537(14) . . . .
C6 C Uiso 0.3160(5) 0.3914(7) 0.8582(4) 1.000 0.0563(16) . . . .
C7 C Uiso 0.3869(5) 0.4745(7) 0.7610(4) 1.000 0.0560(16) . . . .
C8 C Uiso 0.3383(5) 0.5866(7) 0.7059(5) 1.000 0.0583(17) . . . .
C9 C Uiso 0.4207(5) 0.6636(8) 0.6089(5) 1.000 0.0693(17) . . . .
C10 C Uiso 0.5540(5) 0.5951(8) 0.5740(5) 1.000 0.0647(16) . . . .
C11 C Uiso 0.6876(6) 0.6213(8) 0.6432(5) 1.000 0.0693(17) . . . .
C12 C Uiso 0.7988(5) 0.5168(8) 0.6576(5) 1.000 0.0682(19) . . . .
C13 C Uiso 0.8180(5) 0.4642(8) 0.7908(5) 1.000 0.0673(17) . . . .
C14 C Uiso 0.8901(5) 0.3258(8) 0.8094(5) 1.000 0.0693(18) . . . .
C15 C Uiso 0.8952(5) 0.0755(8) 0.7469(6) 1.000 0.073(2) . . . .
C16 C Uiso 0.9389(7) 0.0188(11) 0.8775(7) 1.000 0.098(3) . . . .
C17 C Uiso 0.8245(7) -0.0308(9) 0.6656(8) 1.000 0.095(3) . . . .
C18 C Uiso 0.3656(5) 0.0013(8) 0.7972(5) 1.000 0.0630(17) . . . .
C19 C Uiso 0.2000(6) 0.6524(9) 0.7304(8) 1.000 0.087(2) . . . .
C20 C Uiso 0.8708(6) 0.4753(10) 0.5598(6) 1.000 0.089(2) . . . .
H1 H Uiso 0.7751(4) 0.2336(7) 0.6567(4) 1.000 0.0500 . . . .
H2 H Uiso 0.6853(4) 0.1709(7) 0.9261(4) 1.000 0.0500 . . . .
H3 H Uiso 0.5323(4) 0.2033(7) 0.6742(4) 1.000 0.0500 . . . .
H5A H Uiso 0.2074(4) 0.2055(7) 0.8745(4) 1.000 0.0500 . . . .
H5B H Uiso 0.2639(4) 0.2408(7) 0.7216(4) 1.000 0.0500 . . . .
H6 H Uiso 0.2149(5) 0.4389(7) 0.8664(4) 1.000 0.0500 . . . .
H7 H Uiso 0.4872(5) 0.4384(7) 0.7318(4) 1.000 0.0500 . . . .
H9A H Uiso 0.4468(5) 0.7629(8) 0.6469(5) 1.000 0.0500 . . . .
H9B H Uiso 0.3547(5) 0.6750(8) 0.5242(5) 1.000 0.0500 . . . .
H10 H Uiso 0.4999(5) 0.5019(8) 0.5483(5) 1.000 0.0500 . . . .
H11 H Uiso 0.7148(6) 0.6576(8) 0.7374(5) 1.000 0.0500 . . . .
H13A H Uiso 0.8797(5) 0.5383(8) 0.8440(5) 1.000 0.0500 . . . .
H13B H Uiso 0.7155(5) 0.4566(8) 0.8294(5) 1.000 0.0500 . . . .
H14A H Uiso 0.9890(5) 0.3300(8) 0.7639(5) 1.000 0.0500 . . . .
H14B H Uiso 0.9087(5) 0.3077(8) 0.9093(5) 1.000 0.0500 . . . .
H15 H Uiso 0.9903(5) 0.1069(8) 0.7038(6) 1.000 0.0500 . . . .
H16A H Uiso 0.9788(7) 0.1001(11) 0.9376(7) 1.000 0.0500 . . . .
H16B H Uiso 1.0170(7) -0.0602(11) 0.8724(7) 1.000 0.0500 . . . .
H16C H Uiso 0.8453(7) -0.0227(11) 0.9162(7) 1.000 0.0500 . . . .
H17A H Uiso 0.8030(7) 0.0134(9) 0.5734(8) 1.000 0.0500 . . . .
H17B H Uiso 0.7276(7) -0.0647(9) 0.7041(8) 1.000 0.0500 . . . .
H17C H Uiso 0.8943(7) -0.1166(9) 0.6573(8) 1.000 0.0500 . . . .
H18A H Uiso 0.3405(5) 0.0146(8) 0.6975(5) 1.000 0.0500 . . . .
H18B H Uiso 0.2721(5) -0.0259(8) 0.8449(5) 1.000 0.0500 . . . .
H18C H Uiso 0.4425(5) -0.0787(8) 0.8102(5) 1.000 0.0500 . . . .
H19A H Uiso 0.1473(6) 0.6019(9) 0.8054(8) 1.000 0.0500 . . . .
H19B H Uiso 0.1381(6) 0.6426(9) 0.6431(8) 1.000 0.0500 . . . .
H19C H Uiso 0.2133(6) 0.7589(9) 0.7533(8) 1.000 0.0500 . . . .
H20A H Uiso 0.9468(4) 0.4116(8) 0.5808(5) 1.000 0.0500 . . . .
H20B H Uiso 0.8521(5) 0.5054(7) 0.4908(4) 1.000 0.0500 . . . .
H21 H Uiso 0.434(5) 0.198(6) 1.006(5) 1.000 0.0500 . . . .
H22 H Uiso 0.444(5) 0.457(6) 0.985(4) 1.000 0.0500 . . . .

loop_
_atom_type_symbol
_atom_type_description
_atom_type_scat_dispersion_real
_atom_type_scat_dispersion_imag
_atom_type_scat_source
C C 0.0033 0.0016 ' International Tables Vol C Tables 4.2.6.8 and 6.1.1.4'
H H 0.0000 0.0000 ' International Tables Vol C Tables 4.2.6.8 and 6.1.1.4'
O O 0.0106 0.0060 ' International Tables Vol C Tables 4.2.6.8 and 6.1.1.4'

loop_
_geom_angle_atom_site_label_1
_geom_angle_atom_site_label_2
_geom_angle_atom_site_label_3
_geom_angle
_geom_angle_site_symmetry_1
_geom_angle_site_symmetry_2
_geom_angle_site_symmetry_3
_geom_angle_publ_flag
C10 O3 C11 61.5(4) . . . yes
C4 O1 H21 107(4) . . . no
C6 O2 H22 113(3) . . . no
C14 C1 C15 111.6(4) . . . no
C2 C1 C14 111.3(4) . . . no
C2 C1 C15 111.1(5) . . . no
C1 C2 C3 125.2(4) . . . no
C2 C3 C4 125.7(4) . . . no
O1 C4 C18 105.3(3) . . . yes
C3 C4 C5 114.6(3) . . . no
O1 C4 C5 108.9(3) . . . yes
C5 C4 C18 108.7(4) . . . no
C3 C4 C18 108.4(4) . . . no
O1 C4 C3 110.4(3) . . . yes
C4 C5 C6 119.0(3) . . . no
C5 C6 C7 114.1(4) . . . no
O2 C6 C5 107.4(5) . . . yes
O2 C6 C7 110.8(4) . . . yes
C6 C7 C8 126.6(5) . . . no
C9 C8 C19 112.8(6) . . . no
C7 C8 C9 122.0(5) . . . no
C7 C8 C19 125.2(5) . . . no
C8 C9 C10 114.4(6) . . . no
C9 C10 C11 121.9(6) . . . no
O3 C10 C11 59.2(4) . . . yes
O3 C10 C9 116.2(6) . . . yes
O3 C11 C10 59.3(4) . . . yes
O3 C11 C12 119.3(5) . . . yes
C10 C11 C12 122.4(6) . . . no
C11 C12 C13 113.1(5) . . . no
C13 C12 C20 125.3(6) . . . no
C11 C12 C20 121.7(6) . . . no
C12 C13 C14 117.4(5) . . . no
C1 C14 C13 113.4(4) . . . no
C16 C15 C17 111.4(7) . . . no
C1 C15 C16 113.1(6) . . . no
C1 C15 C17 111.8(5) . . . no
C2 C1 H1 108.3(4) . . . no
C14 C1 H1 108.0(6) . . . no
C15 C1 H1 106.3(5) . . . no
C1 C2 H2 117.5(4) . . . no
C3 C2 H2 117.4(4) . . . no
C2 C3 H3 117.3(4) . . . no
C4 C3 H3 117.0(4) . . . no
C4 C5 H5A 107.6(6) . . . no
C4 C5 H5B 107.2(5) . . . no
C6 C5 H5A 106.6(5) . . . no
C6 C5 H5B 106.8(6) . . . no
H5A C5 H5B 109.4(5) . . . no
O2 C6 H6 111.4(5) . . . no
C5 C6 H6 108.6(5) . . . no
C7 C6 H6 104.7(6) . . . no
C6 C7 H7 116.9(6) . . . no
C8 C7 H7 116.5(6) . . . no
C8 C9 H9A 108.4(5) . . . no
C8 C9 H9B 108.1(5) . . . no
C10 C9 H9A 108.2(5) . . . no
C10 C9 H9B 108.3(5) . . . no
H9A C9 H9B 109.5(8) . . . no
O3 C10 H10 137.2(6) . . . no
C9 C10 H10 92.3(5) . . . no
C11 C10 H10 132.2(7) . . . no
O3 C11 H11 136.5(8) . . . no
C10 C11 H11 133.5(6) . . . no
C12 C11 H11 89.5(6) . . . no
C12 C13 H13A 107.4(7) . . . no
C12 C13 H13B 107.6(5) . . . no
C14 C13 H13A 107.3(6) . . . no
C14 C13 H13B 107.5(7) . . . no
H13A C13 H13B 109.5(7) . . . no
C1 C14 H14A 108.4(6) . . . no
C1 C14 H14B 108.7(7) . . . no
C13 C14 H14A 107.8(7) . . . no
C13 C14 H14B 109.0(7) . . . no
H14A C14 H14B 109.5(6) . . . no
C1 C15 H15 104.7(7) . . . no
C16 C15 H15 106.5(6) . . . no
C17 C15 H15 108.9(7) . . . no
C15 C16 H16A 109.8(10) . . . no
C15 C16 H16B 112.2(7) . . . no
C15 C16 H16C 106.4(7) . . . no
H16A C16 H16B 109.5(9) . . . no
H16A C16 H16C 109.4(9) . . . no
H16B C16 H16C 109.5(12) . . . no
C15 C17 H17A 107.7(8) . . . no
C15 C17 H17B 111.8(8) . . . no
C15 C17 H17C 109.0(7) . . . no
H17A C17 H17B 109.4(8) . . . no
H17A C17 H17C 109.5(9) . . . no
H17B C17 H17C 109.5(10) . . . no
C4 C18 H18A 104.1(7) . . . no
C4 C18 H18B 109.2(6) . . . no
C4 C18 H18C 115.0(5) . . . no
H18A C18 H18B 109.5(6) . . . no
H18A C18 H18C 109.5(7) . . . no
H18B C18 H18C 109.5(8) . . . no
C8 C19 H19A 111.8(8) . . . no
C8 C19 H19B 105.5(7) . . . no
C8 C19 H19C 111.0(6) . . . no
H19A C19 H19B 109.5(8) . . . no
H19A C19 H19C 109.5(10) . . . no
H19B C19 H19C 109.5(10) . . . no
C12 C20 H20A 115.0(7) . . . no
C12 C20 H20B 119.6(9) . . . no
H20A C20 H20B 125.3(9) . . . no

loop_
_geom_bond_atom_site_label_1
_geom_bond_atom_site_label_2
_geom_bond_distance
_geom_bond_site_symmetry_1
_geom_bond_site_symmetry_2
_geom_bond_publ_flag
O1 C4 1.451(5) . . yes
O2 C6 1.447(6) . . yes
O3 C10 1.436(8) . . yes
O3 C11 1.433(8) . . yes
O1 H21 0.77(6) . . no
O2 H22 0.78(6) . . no
C1 C14 1.519(9) . . no
C1 C2 1.519(6) . . no
C1 C15 1.559(9) . . no
C2 C3 1.321(6) . . no
C3 C4 1.514(6) . . no
C4 C18 1.526(8) . . no
C4 C5 1.525(6) . . no
C5 C6 1.530(9) . . no
C6 C7 1.498(7) . . no
C7 C8 1.321(9) . . no
C8 C9 1.522(8) . . no
C8 C19 1.504(8) . . no
C9 C10 1.501(8) . . no
C10 C11 1.467(8) . . no
C11 C12 1.481(9) . . no
C12 C20 1.332(9) . . no
C12 C13 1.506(8) . . no
C13 C14 1.533(10) . . no
C15 C17 1.496(11) . . no
C15 C16 1.532(10) . . no
C1 H1 1.081(6) . . no
C2 H2 1.080(6) . . no
C3 H3 1.080(6) . . no
C5 H5A 1.080(6) . . no
C5 H5B 1.080(6) . . no
C6 H6 1.080(7) . . no
C7 H7 1.080(7) . . no
C9 H9A 1.080(11) . . no
C9 H9B 1.080(7) . . no
C10 H10 1.080(10) . . no
C11 H11 1.080(8) . . no
C13 H13A 1.080(9) . . no
C13 H13B 1.081(7) . . no
C14 H14A 1.080(7) . . no
C14 H14B 1.080(8) . . no
C15 H15 1.080(8) . . no
C16 H16A 1.080(13) . . no
C16 H16B 1.080(13) . . no
C16 H16C 1.080(11) . . no
C17 H17A 1.080(12) . . no
C17 H17B 1.081(10) . . no
C17 H17C 1.081(11) . . no
C18 H18A 1.080(8) . . no
C18 H18B 1.079(7) . . no
C18 H18C 1.081(9) . . no
C19 H19A 1.079(11) . . no
C19 H19B 1.080(11) . . no
C19 H19C 1.080(12) . . no
C20 H20A 0.977(10) . . no
C20 H20B 0.801(8) . . no

loop_
_geom_hbond_atom_site_label_D
_geom_hbond_atom_site_label_H
_geom_hbond_atom_site_label_A
_geom_hbond_distance_DH
_geom_hbond_distance_HA
_geom_hbond_distance_DA
_geom_hbond_angle_DHA
_geom_hbond_site_symmetry_A
_geom_hbond_publ_flag
O1 H21 O2 0.77(6) 1.97(6) 2.651(9) 147(5) . yes
O2 H22 O1 0.78(6) 2.01(6) 2.786(8) 173(4) 2_657 yes
C2 H2 O1 1.080(6) 2.407(6) 2.810(6) 100.4(3) . yes
C20 H20B O3 0.801(8) 2.565(8) 2.883(10) 105.5(7) . yes

loop_
_geom_torsion_atom_site_label_1
_geom_torsion_atom_site_label_2
_geom_torsion_atom_site_label_3
_geom_torsion_atom_site_label_4
_geom_torsion
_geom_torsion_site_symmetry_1
_geom_torsion_site_symmetry_2
_geom_torsion_site_symmetry_3
_geom_torsion_site_symmetry_4
_geom_torsion_publ_flag
C10 O3 C11 C12 112.4(7) . . . . no
C11 O3 C10 C9 113.1(6) . . . . no
C15 C1 C2 C3 -108.8(7) . . . . no
C2 C1 C14 C13 -68.1(6) . . . . no
C2 C1 C15 C16 -58.4(6) . . . . no
C2 C1 C15 C17 68.3(6) . . . . no
C14 C1 C15 C16 66.5(6) . . . . no
C14 C1 C2 C3 126.1(7) . . . . no
C14 C1 C15 C17 -166.8(5) . . . . no
C15 C1 C14 C13 167.2(4) . . . . no
C1 C2 C3 C4 174.2(5) . . . . no
C2 C3 C4 O1 6.6(8) . . . . no
C2 C3 C4 C5 130.0(7) . . . . no
C2 C3 C4 C18 -108.3(7) . . . . no
C3 C4 C5 C6 -58.4(5) . . . . no
O1 C4 C5 C6 65.9(5) . . . . no
C18 C4 C5 C6 -179.9(4) . . . . no
C4 C5 C6 C7 81.9(5) . . . . no
C4 C5 C6 O2 -41.3(5) . . . . no
O2 C6 C7 C8 -115.7(6) . . . . no
C5 C6 C7 C8 123.0(6) . . . . no
C6 C7 C8 C19 -0.4(10) . . . . no
C6 C7 C8 C9 179.4(5) . . . . no
C7 C8 C9 C10 5.0(8) . . . . no
C19 C8 C9 C10 -175.3(5) . . . . no
C8 C9 C10 C11 -89.7(8) . . . . no
C8 C9 C10 O3 -158.2(5) . . . . no
C9 C10 C11 O3 -103.5(7) . . . . no
C9 C10 C11 C12 149.2(6) . . . . no
O3 C10 C11 C12 -107.3(6) . . . . no
O3 C11 C12 C13 179.7(6) . . . . no
O3 C11 C12 C20 -1.1(10) . . . . no
C10 C11 C12 C13 -110.0(6) . . . . no
C10 C11 C12 C20 69.2(9) . . . . no
C11 C12 C13 C14 159.4(5) . . . . no
C20 C12 C13 C14 -19.9(9) . . . . no
C12 C13 C14 C1 -66.1(6) . . . . no
